data_7042910
loop_
_publ_author_name
'Reddy, Andrew'
'Sangenito, Leandro Stefano'
'Guedes, Arthur de Azevedo'
'Branquinha, Marta Helena'
'Kavanagh, Kevin'
'McGinley, John'
'Dos Santos, Andr\'e Luis Souza'
'Velasco-Torrijos, Trinidad'

_publ_section_title
;
 Glycosylated metal chelators as anti-parasitic agents with tunable
 selectivity.
;
_journal_issue 16
_journal_name_full 'Dalton transactions (Cambridge, England : 2003)'
_journal_page_first 5297
_journal_page_last 5307
_journal_paper_doi 10.1039/c6dt04615k
_journal_volume 46
_journal_year 2017
_chemical_formula_moiety 'C13 H12 N2 O2'
_chemical_formula_sum 'C13 H12 N2 O2'
_chemical_formula_weight 228.25
_chemical_melting_point 433
_chemical_name_systematic 4-{[(2-methylpyridinyl)-E-imino]methyl}-benzene-1,3-diol
_space_group_crystal_system monoclinic
_space_group_IT_number 15
_space_group_name_Hall '-C 2yc'
_space_group_name_H-M_alt 'C 1 2/c 1'
_symmetry_space_group_name_Hall '-C 2yc'
_symmetry_space_group_name_H-M 'C 1 2/c 1'
_atom_sites_solution_hydrogens mixed
_atom_sites_solution_primary direct
_audit_creation_date 2016-03-03
_audit_creation_method
;
Olex2 1.2
(compiled 2016.02.19 svn.r3266 for OlexSys, GUI svn.r5155)
;
_audit_update_record
;
2016-11-23 deposited with the CCDC.
2017-03-27 downloaded from the CCDC.
;
_cell_angle_alpha 90
_cell_angle_beta 112.5980(15)
_cell_angle_gamma 90
_cell_formula_units_Z 8
_cell_length_a 22.8835(13)
_cell_length_b 5.7669(3)
_cell_length_c 18.6703(10)
_cell_measurement_reflns_used 6350
_cell_measurement_temperature 100(2)
_cell_measurement_theta_max 28.23
_cell_measurement_theta_min 3.58
_cell_volume 2274.7(2)
_computing_cell_refinement 'SAINT v8.34A (Bruker, 2013)'
_computing_data_collection 'APEX 3 (Bruker, 2015) '
_computing_data_reduction 'SAINT v8.34A (Bruker, 2013)'
_computing_molecular_graphics 'XP (Bruker, 2008-2014)'
_computing_publication_material 'Olex2 (Dolomanov et al., 2009)'
_computing_structure_refinement 'XL (Sheldrick, 2008)'
_computing_structure_solution 'ShelXT (Sheldrick, 2015)'
_diffrn_ambient_temperature 99.92
_diffrn_measured_fraction_theta_full 0.996
_diffrn_measured_fraction_theta_max 0.996
_diffrn_measurement_device_type 'Bruker D8 QUEST Eco'
_diffrn_measurement_method '\f and \w scans'
_diffrn_radiation_type MoK\a
_diffrn_radiation_wavelength 0.71073
_diffrn_reflns_av_R_equivalents 0.0258
_diffrn_reflns_av_unetI/netI 0.0291
_diffrn_reflns_Laue_measured_fraction_full 0.996
_diffrn_reflns_Laue_measured_fraction_max 0.996
_diffrn_reflns_limit_h_max 28
_diffrn_reflns_limit_h_min -30
_diffrn_reflns_limit_k_max 5
_diffrn_reflns_limit_k_min -7
_diffrn_reflns_limit_l_max 24
_diffrn_reflns_limit_l_min -18
_diffrn_reflns_number 8049
_diffrn_reflns_point_group_measured_fraction_full 0.996
_diffrn_reflns_point_group_measured_fraction_max 0.996
_diffrn_reflns_theta_full 25.242
_diffrn_reflns_theta_max 28.260
_diffrn_reflns_theta_min 3.580
_diffrn_standards_number 0
_exptl_absorpt_coefficient_mu 0.092
_exptl_absorpt_correction_T_max 0.7457
_exptl_absorpt_correction_T_min 0.7075
_exptl_absorpt_correction_type multi-scan
_exptl_absorpt_process_details
;
SADABS-2014/5 (Bruker,2014/5) was used for absorption correction.
wR2(int) was 0.0534 before and 0.0437 after correction.
The Ratio of minimum to maximum transmission is 0.9488.
The \l/2 correction factor is 0.00150.
;
_exptl_crystal_colour 'clear light yellow'
_exptl_crystal_colour_lustre clear
_exptl_crystal_colour_modifier light
_exptl_crystal_colour_primary yellow
_exptl_crystal_density_diffrn 1.333
_exptl_crystal_description trapezoid
_exptl_crystal_F_000 960
_exptl_crystal_recrystallization_method 'Re-crystallisation from solvent: Acetonitrile'
_exptl_crystal_size_max 0.28
_exptl_crystal_size_mid 0.2
_exptl_crystal_size_min 0.2
_refine_diff_density_max 0.359
_refine_diff_density_min -0.213
_refine_diff_density_rms 0.044
_refine_ls_extinction_coef 0.0049(6)
_refine_ls_extinction_expression Fc^*^=kFc[1+0.001xFc^2^\l^3^/sin(2\q)]^-1/4^
_refine_ls_extinction_method 'SHELXL-2014/7 (Sheldrick 2014'
_refine_ls_goodness_of_fit_ref 1.026
_refine_ls_hydrogen_treatment mixed
_refine_ls_matrix_type full
_refine_ls_number_parameters 163
_refine_ls_number_reflns 2810
_refine_ls_number_restraints 0
_refine_ls_restrained_S_all 1.026
_refine_ls_R_factor_all 0.0529
_refine_ls_R_factor_gt 0.0391
_refine_ls_shift/su_max 0.000
_refine_ls_shift/su_mean 0.000
_refine_ls_structure_factor_coef Fsqd
_refine_ls_weighting_details 'w=1/[\s^2^(Fo^2^)+(0.0440P)^2^+1.9147P] where P=(Fo^2^+2Fc^2^)/3'
_refine_ls_weighting_scheme calc
_refine_ls_wR_factor_gt 0.0949
_refine_ls_wR_factor_ref 0.1034
_reflns_Friedel_coverage 0.000
_reflns_number_gt 2250
_reflns_number_total 2810
_reflns_threshold_expression 'I > 2\s(I)'
_cod_data_source_file c6dt04615k2.cif
_cod_data_source_block tcd437
_cod_database_code 7042910
_shelx_space_group_comment
;
The symmetry employed for this shelxl refinement is uniquely defined
by the following loop, which should always be used as a source of
symmetry information in preference to the above space-group names.
They are only intended as comments.
;
_shelx_estimated_absorpt_t_max 0.982
_shelx_estimated_absorpt_t_min 0.975
_olex2_refinement_description
;
1. Fixed Uiso
 At 1.2 times of:
  All C(H) groups, All C(H,H) groups
2.a Secondary CH2 refined with riding coordinates:
 C7(H7A,H7B)
2.b Aromatic/amide H refined with riding coordinates:
 C2(H2), C3(H3), C4(H4), C5(H5), C9(H9), C12(H12), C14(H14), C15(H15)
;
_shelx_shelxl_version_number 2014/7
_olex2_diffrn_ambient_temperature_device 'Oxford Cryosystems'
_olex2_exptl_crystal_mounting_method 'The crystal was mounted on a MITIGEN holder in oil'
_olex2_submission_original_sample_id L211
_olex2_submission_special_instructions 'No special instructions were received'

loop_
_space_group_symop_operation_xyz
'x, y, z'
'-x, y, -z+1/2'
'x+1/2, y+1/2, z'
'-x+1/2, y+1/2, -z+1/2'
'-x, -y, -z'
'x, -y, z-1/2'
'-x+1/2, -y+1/2, -z'
'x+1/2, -y+1/2, z-1/2'

loop_
_atom_site_label
_atom_site_type_symbol
_atom_site_fract_x
_atom_site_fract_y
_atom_site_fract_z
_atom_site_U_iso_or_equiv
_atom_site_adp_type
_atom_site_occupancy
_atom_site_site_symmetry_order
_atom_site_calc_flag
_atom_site_refinement_flags_posn
N1 N 0.58499(5) 0.71258(19) 0.92775(6) 0.0204(2) Uani 1 1 d .
O1 O 0.62545(4) 1.00231(15) 0.71896(5) 0.0210(2) Uani 1 1 d .
C2 C 0.52741(7) 0.7143(2) 0.93096(8) 0.0260(3) Uani 1 1 d .
H2 H 0.5167 0.8406 0.9562 0.031 Uiso 1 1 calc R
O2 O 0.67251(4) 0.95174(16) 0.49179(5) 0.0227(2) Uani 1 1 d .
C3 C 0.48306(6) 0.5428(3) 0.89961(8) 0.0281(3) Uani 1 1 d .
H3 H 0.4429 0.5502 0.9034 0.034 Uiso 1 1 calc R
C4 C 0.49848(7) 0.3594(3) 0.86245(8) 0.0303(3) Uani 1 1 d .
H4 H 0.4690 0.2382 0.8400 0.036 Uiso 1 1 calc R
C5 C 0.55773(7) 0.3557(2) 0.85849(8) 0.0268(3) Uani 1 1 d .
H5 H 0.5695 0.2315 0.8334 0.032 Uiso 1 1 calc R
C6 C 0.59960(6) 0.5351(2) 0.89157(7) 0.0174(3) Uani 1 1 d .
C7 C 0.66392(6) 0.5416(2) 0.88674(7) 0.0201(3) Uani 1 1 d .
H7A H 0.6943 0.6233 0.9325 0.024 Uiso 1 1 calc R
H7B H 0.6795 0.3815 0.8866 0.024 Uiso 1 1 calc R
N8 N 0.65956(5) 0.66177(18) 0.81565(6) 0.0182(2) Uani 1 1 d .
C9 C 0.68139(5) 0.5578(2) 0.77028(7) 0.0158(2) Uani 1 1 d .
H9 H 0.6991 0.4073 0.7835 0.019 Uiso 1 1 calc R
C10 C 0.67949(5) 0.6657(2) 0.69922(6) 0.0150(2) Uani 1 1 d .
C11 C 0.65047(5) 0.8842(2) 0.67507(7) 0.0157(2) Uani 1 1 d .
C12 C 0.64714(6) 0.9804(2) 0.60509(7) 0.0171(3) Uani 1 1 d .
H12 H 0.6268 1.1255 0.5885 0.021 Uiso 1 1 calc R
C13 C 0.67366(6) 0.8638(2) 0.55949(7) 0.0170(2) Uani 1 1 d .
C14 C 0.70402(6) 0.6495(2) 0.58371(7) 0.0180(3) Uani 1 1 d .
H14 H 0.7229 0.5716 0.5532 0.022 Uiso 1 1 calc R
C15 C 0.70602(5) 0.5539(2) 0.65212(7) 0.0165(2) Uani 1 1 d .
H15 H 0.7260 0.4077 0.6679 0.020 Uiso 1 1 calc R
H2A H 0.6413(9) 1.070(4) 0.4730(11) 0.050(5) Uiso 1 1 d .
H1 H 0.6318(10) 0.909(4) 0.7639(12) 0.057(6) Uiso 1 1 d .

loop_
_atom_site_aniso_label
_atom_site_aniso_U_11
_atom_site_aniso_U_22
_atom_site_aniso_U_33
_atom_site_aniso_U_23
_atom_site_aniso_U_13
_atom_site_aniso_U_12
N1 0.0211(5) 0.0208(5) 0.0203(5) -0.0007(4) 0.0090(4) -0.0005(4)
O1 0.0255(5) 0.0182(4) 0.0229(5) 0.0021(4) 0.0134(4) 0.0068(4)
C2 0.0244(7) 0.0286(7) 0.0285(7) 0.0014(5) 0.0141(6) 0.0044(6)
O2 0.0264(5) 0.0242(5) 0.0196(4) 0.0054(4) 0.0111(4) 0.0060(4)
C3 0.0154(6) 0.0392(8) 0.0280(7) 0.0119(6) 0.0065(5) 0.0016(6)
C4 0.0241(7) 0.0323(8) 0.0293(7) 0.0015(6) 0.0045(6) -0.0111(6)
C5 0.0299(7) 0.0232(7) 0.0269(7) -0.0047(5) 0.0104(6) -0.0043(6)
C6 0.0173(6) 0.0197(6) 0.0140(5) 0.0036(4) 0.0049(4) 0.0004(5)
C7 0.0180(6) 0.0244(6) 0.0185(6) 0.0041(5) 0.0078(5) 0.0023(5)
N8 0.0172(5) 0.0189(5) 0.0191(5) 0.0022(4) 0.0078(4) 0.0004(4)
C9 0.0124(5) 0.0143(5) 0.0185(6) 0.0006(4) 0.0036(4) -0.0003(4)
C10 0.0132(5) 0.0138(5) 0.0165(5) -0.0006(4) 0.0040(4) -0.0017(4)
C11 0.0130(5) 0.0149(5) 0.0193(6) -0.0019(4) 0.0063(4) -0.0001(4)
C12 0.0157(6) 0.0143(5) 0.0201(6) 0.0021(4) 0.0054(5) 0.0018(4)
C13 0.0146(5) 0.0188(6) 0.0158(5) 0.0005(4) 0.0040(4) -0.0026(5)
C14 0.0174(6) 0.0187(6) 0.0173(5) -0.0031(4) 0.0060(5) 0.0011(5)
C15 0.0140(5) 0.0136(5) 0.0193(6) -0.0013(4) 0.0037(5) 0.0008(4)

loop_
_atom_type_symbol
_atom_type_description
_atom_type_scat_dispersion_real
_atom_type_scat_dispersion_imag
_atom_type_scat_source
C C 0.0033 0.0016 'International Tables Vol C Tables 4.2.6.8 and 6.1.1.4'
H H 0.0000 0.0000 'International Tables Vol C Tables 4.2.6.8 and 6.1.1.4'
N N 0.0061 0.0033 'International Tables Vol C Tables 4.2.6.8 and 6.1.1.4'
O O 0.0106 0.0060 'International Tables Vol C Tables 4.2.6.8 and 6.1.1.4'

loop_
_geom_angle_atom_site_label_1
_geom_angle_atom_site_label_2
_geom_angle_atom_site_label_3
_geom_angle
C6 N1 C2 117.94(11)
C11 O1 H1 106.9(12)
N1 C2 H2 118.2
N1 C2 C3 123.50(13)
C3 C2 H2 118.2
C13 O2 H2A 110.8(11)
C2 C3 H3 120.8
C2 C3 C4 118.31(12)
C4 C3 H3 120.8
C3 C4 H4 120.6
C3 C4 C5 118.82(13)
C5 C4 H4 120.6
C4 C5 H5 120.4
C6 C5 C4 119.23(13)
C6 C5 H5 120.4
N1 C6 C5 122.20(12)
N1 C6 C7 116.75(11)
C5 C6 C7 121.03(12)
C6 C7 H7A 109.7
C6 C7 H7B 109.7
H7A C7 H7B 108.2
N8 C7 C6 109.69(10)
N8 C7 H7A 109.7
N8 C7 H7B 109.7
C9 N8 C7 117.87(11)
N8 C9 H9 119.3
N8 C9 C10 121.33(11)
C10 C9 H9 119.3
C11 C10 C9 121.25(10)
C15 C10 C9 120.52(11)
C15 C10 C11 118.22(10)
O1 C11 C10 120.82(10)
O1 C11 C12 118.99(11)
C12 C11 C10 120.19(11)
C11 C12 H12 120.0
C13 C12 C11 120.06(11)
C13 C12 H12 120.0
O2 C13 C12 122.24(11)
O2 C13 C14 117.41(11)
C12 C13 C14 120.34(11)
C13 C14 H14 120.4
C15 C14 C13 119.18(11)
C15 C14 H14 120.4
C10 C15 H15 119.0
C14 C15 C10 121.97(11)
C14 C15 H15 119.0

loop_
_geom_bond_atom_site_label_1
_geom_bond_atom_site_label_2
_geom_bond_distance
N1 C2 1.3419(17)
N1 C6 1.3375(16)
O1 C11 1.3506(14)
O1 H1 0.96(2)
C2 H2 0.9500
C2 C3 1.377(2)
O2 C13 1.3527(14)
O2 H2A 0.95(2)
C3 H3 0.9500
C3 C4 1.383(2)
C4 H4 0.9500
C4 C5 1.386(2)
C5 H5 0.9500
C5 C6 1.3838(18)
C6 C7 1.5093(17)
C7 H7A 0.9900
C7 H7B 0.9900
C7 N8 1.4665(15)
N8 C9 1.2851(15)
C9 H9 0.9500
C9 C10 1.4509(16)
C10 C11 1.4146(16)
C10 C15 1.4030(16)
C11 C12 1.3942(16)
C12 H12 0.9500
C12 C13 1.3937(16)
C13 C14 1.4047(17)
C14 H14 0.9500
C14 C15 1.3756(16)
C15 H15 0.9500

loop_
_geom_hbond_atom_site_label_D
_geom_hbond_atom_site_label_H
_geom_hbond_atom_site_label_A
_geom_hbond_distance_DH
_geom_hbond_distance_HA
_geom_hbond_distance_DA
_geom_hbond_angle_DHA
_geom_hbond_site_symmetry_A
O2 H2A N1 0.95(2) 1.76(2) 2.7106(14) 173.1(17) 6_575
O1 H1 N8 0.96(2) 1.70(2) 2.5772(13) 149.8(18) .

loop_
_geom_torsion_atom_site_label_1
_geom_torsion_atom_site_label_2
_geom_torsion_atom_site_label_3
_geom_torsion_atom_site_label_4
_geom_torsion
N1 C2 C3 C4 -0.4(2)
N1 C6 C7 N8 -90.03(13)
O1 C11 C12 C13 178.80(11)
C2 N1 C6 C5 -0.48(18)
C2 N1 C6 C7 178.19(11)
C2 C3 C4 C5 0.1(2)
O2 C13 C14 C15 -179.78(11)
C3 C4 C5 C6 -0.1(2)
C4 C5 C6 N1 0.3(2)
C4 C5 C6 C7 -178.32(12)
C5 C6 C7 N8 88.65(14)
C6 N1 C2 C3 0.51(19)
C6 C7 N8 C9 -127.39(12)
C7 N8 C9 C10 -179.36(10)
N8 C9 C10 C11 -3.46(18)
N8 C9 C10 C15 177.23(11)
C9 C10 C11 O1 2.21(17)
C9 C10 C11 C12 -177.58(11)
C9 C10 C15 C14 178.82(11)
C10 C11 C12 C13 -1.41(18)
C11 C10 C15 C14 -0.52(17)
C11 C12 C13 O2 -178.94(11)
C11 C12 C13 C14 -0.18(18)
C12 C13 C14 C15 1.40(18)
C13 C14 C15 C10 -1.04(18)
C15 C10 C11 O1 -178.46(10)
C15 C10 C11 C12 1.74(17)
